data_2013139
loop_
_publ_author_name
'Mohamed, Ahmed A.'
'Krause Bauer, Jeanette A.'
'Bruce, Alice E.'
'Bruce, Mitchell R. M.'

_publ_section_title
;[\m-<i>o</i>-Phenylenebis(diphenylphosphine)-\k^2^<i>P</i>:<i>P</i>']bis[chlorogold(I)],
 dppbz(AuCl)~2~
;
_journal_issue 3
_journal_name_full 'Acta Crystallographica Section C'
_journal_page_first m84
_journal_page_last m86
_journal_paper_doi 10.1107/S0108270103002154
_journal_volume 59
_journal_year 2003
_chemical_formula_iupac '[Au2 Cl2 (C30 H24 P2)]'
_chemical_formula_moiety 'C30 H24 Au2 Cl2 P2'
_chemical_formula_sum 'C30 H24 Au2 Cl2 P2'
_chemical_formula_weight 911.27
_chemical_name_systematic
;
[\m-o-Phenylenebis(diphenylphosphine)-\k^2^P:P']bis[chlorogold(I)]
;
_space_group_IT_number 61
_symmetry_cell_setting orthorhombic
_symmetry_space_group_name_Hall '-P 2ac 2ab'
_symmetry_space_group_name_H-M 'P b c a'
_atom_sites_solution_hydrogens geom
_atom_sites_solution_primary direct
_atom_sites_solution_secondary difmap
_audit_creation_method SHELXL97
_cell_angle_alpha 90
_cell_angle_beta 90
_cell_angle_gamma 90
_cell_formula_units_Z 8
_cell_length_a 16.9558(3)
_cell_length_b 18.1603(2)
_cell_length_c 22.22550(10)
_cell_measurement_reflns_used 5866
_cell_measurement_temperature 293(2)
_cell_measurement_theta_max 28.3
_cell_measurement_theta_min 2.4
_cell_volume 6843.73(15)
_computing_cell_refinement 'SAINT (Bruker, 1997)'
_computing_data_collection 'SMART (Bruker, 1997)'
_computing_data_reduction SAINT
_computing_molecular_graphics 'SHELXTL (Version 5.03; Siemens, 1996)'
_computing_publication_material 'SHELXTL (Version 5.03)'
_computing_structure_refinement 'SHELXTL (Version 5.10)'
_computing_structure_solution 'SHELXTL (Version 5.10; Siemens, 1996)'
_diffrn_ambient_temperature 293(2)
_diffrn_detector_area_resol_mean 0.75
_diffrn_measured_fraction_theta_full 0.997
_diffrn_measured_fraction_theta_max 0.997
_diffrn_measurement_device_type 'Bruker SMART 1K Platform CCD area-detector'
_diffrn_measurement_method \w
_diffrn_radiation_monochromator graphite
_diffrn_radiation_source 'sealed tube'
_diffrn_radiation_type MoK\a
_diffrn_radiation_wavelength 0.71073
_diffrn_reflns_av_R_equivalents 0.061
_diffrn_reflns_av_sigmaI/netI 0.055
_diffrn_reflns_limit_h_max 22
_diffrn_reflns_limit_h_min -18
_diffrn_reflns_limit_k_max 24
_diffrn_reflns_limit_k_min -23
_diffrn_reflns_limit_l_max 24
_diffrn_reflns_limit_l_min -29
_diffrn_reflns_number 45724
_diffrn_reflns_theta_full 28.30
_diffrn_reflns_theta_max 28.30
_diffrn_reflns_theta_min 2.40
_diffrn_standards_decay_% <2
_diffrn_standards_number 0
_exptl_absorpt_coefficient_mu 8.830
_exptl_absorpt_correction_T_max 0.493
_exptl_absorpt_correction_T_min 0.100
_exptl_absorpt_correction_type multi-scan
_exptl_absorpt_process_details '(SADABS; Sheldrick, 1996)'
_exptl_crystal_colour colorless
_exptl_crystal_density_diffrn 1.769
_exptl_crystal_density_meas ?
_exptl_crystal_density_method 'not measured'
_exptl_crystal_description needle
_exptl_crystal_F_000 3408
_exptl_crystal_size_max 0.45
_exptl_crystal_size_mid 0.12
_exptl_crystal_size_min 0.08
_refine_diff_density_max 0.57
_refine_diff_density_min -0.58
_refine_ls_extinction_method none
_refine_ls_goodness_of_fit_ref 1.048
_refine_ls_hydrogen_treatment constr
_refine_ls_matrix_type full
_refine_ls_number_parameters 325
_refine_ls_number_reflns 8478
_refine_ls_number_restraints 0
_refine_ls_restrained_S_all 1.048
_refine_ls_R_factor_all 0.089
_refine_ls_R_factor_gt 0.043
_refine_ls_shift/su_max 0.001
_refine_ls_shift/su_mean 0.000
_refine_ls_structure_factor_coef Fsqd
_refine_ls_weighting_details 'calc w = 1/[\s^2^(Fo^2^)+(0.0299P)^2^] where P = (Fo^2^+2Fc^2^)/3'
_refine_ls_weighting_scheme calc
_refine_ls_wR_factor_gt 0.066
_refine_ls_wR_factor_ref 0.076
_reflns_number_gt 5769
_reflns_number_total 8478
_reflns_threshold_expression I>2\s(I)
_cod_data_source_file fg1679.cif
_cod_data_source_block I
_cod_depositor_comments
;
The following automatic conversions were performed:
'_symmetry_cell_setting' value 'Orthorhombic' changed to 'orthorhombic'
according to '/home/saulius/struct/CIF-dictionaries/cif_core.dic'
dictionary named 'cif_core.dic' version 2.4.1 from 2010-06-29.

Automatic conversion script
Id: cif_fix_enum 1527 2010-12-29 10:47:43Z saulius 

The following automatic conversions were performed:

'_symmetry_cell_setting' value 'Orthorhombic' changed to
'orthorhombic' according to
/home/saulius/struct/CIF-dictionaries/cif_core.dic dictionary named
'cif_core.dic' version 2.4.1 from 2010-06-29.

Automatic conversion script
Id: cif_fix_values 1715 2011-07-08 13:25:40Z adriana 

The following automatic conversions were performed:

'_exptl_crystal_density_meas' value 'not measured' was changed to '?'
- the value is perceived as not measured.

Automatic conversion script
Id: cif_fix_values 3008 2015-01-20 13:52:24Z robertas 
;
_cod_database_code 2013139
_cod_database_fobs_code 2013139

loop_
_symmetry_equiv_pos_as_xyz
'x, y, z'
'-x+1/2, -y, z+1/2'
'-x, y+1/2, -z+1/2'
'x+1/2, -y+1/2, -z'
'-x, -y, -z'
'x-1/2, y, -z-1/2'
'x, -y-1/2, z-1/2'
'-x-1/2, y-1/2, z'

loop_
_atom_site_label
_atom_site_fract_x
_atom_site_fract_y
_atom_site_fract_z
_atom_site_U_iso_or_equiv
_atom_site_adp_type
_atom_site_calc_flag
_atom_site_refinement_flags
_atom_site_occupancy
_atom_site_disorder_assembly
_atom_site_disorder_group
_atom_site_type_symbol
Au1 0.135794(13) 0.818536(12) 0.485925(11) 0.04068(7) Uani d . 1 . . Au
Au2 0.289535(14) 0.890413(13) 0.454850(11) 0.04387(7) Uani d . 1 . . Au
Cl1 0.09958(11) 0.76355(11) 0.39730(8) 0.0657(5) Uani d . 1 . . Cl
Cl2 0.34647(11) 0.77803(9) 0.43696(9) 0.0671(5) Uani d . 1 . . Cl
P1 0.15885(9) 0.88150(8) 0.57083(7) 0.0379(3) Uani d . 1 . . P
P2 0.24745(10) 1.00589(9) 0.46856(7) 0.0395(4) Uani d . 1 . . P
C1 0.1029(3) 0.8481(3) 0.6350(2) 0.0389(13) Uani d . 1 . . C
C2 0.0304(4) 0.8141(3) 0.6259(3) 0.0492(16) Uani d . 1 . . C
H2A 0.0110 0.8098 0.5869 0.059 Uiso calc R 1 . . H
C3 -0.0127(4) 0.7869(4) 0.6721(3) 0.0627(19) Uani d . 1 . . C
H3A -0.0614 0.7649 0.6649 0.075 Uiso calc R 1 . . H
C4 0.0160(5) 0.7920(4) 0.7298(3) 0.071(2) Uani d . 1 . . C
H4A -0.0128 0.7726 0.7617 0.086 Uiso calc R 1 . . H
C5 0.0874(5) 0.8259(5) 0.7405(3) 0.080(2) Uani d . 1 . . C
H5A 0.1068 0.8301 0.7795 0.096 Uiso calc R 1 . . H
C6 0.1297(4) 0.8536(4) 0.6925(3) 0.0643(19) Uani d . 1 . . C
H6A 0.1778 0.8767 0.6997 0.077 Uiso calc R 1 . . H
C7 0.2596(3) 0.8836(3) 0.5974(3) 0.0440(15) Uani d . 1 . . C
C8 0.2947(4) 0.9461(4) 0.6204(3) 0.0517(16) Uani d . 1 . . C
H8A 0.2649 0.9888 0.6243 0.062 Uiso calc R 1 . . H
C9 0.3722(4) 0.9472(5) 0.6377(3) 0.068(2) Uani d . 1 . . C
H9A 0.3951 0.9901 0.6524 0.081 Uiso calc R 1 . . H
C10 0.4154(4) 0.8835(6) 0.6329(3) 0.078(3) Uani d . 1 . . C
H10A 0.4680 0.8839 0.6447 0.094 Uiso calc R 1 . . H
C11 0.3837(4) 0.8198(5) 0.6115(3) 0.073(2) Uani d . 1 . . C
H11A 0.4142 0.7773 0.6092 0.087 Uiso calc R 1 . . H
C12 0.3060(4) 0.8190(4) 0.5932(3) 0.0593(18) Uani d . 1 . . C
H12A 0.2840 0.7759 0.5781 0.071 Uiso calc R 1 . . H
C13 0.1280(3) 0.9774(3) 0.5595(2) 0.0398(14) Uani d . 1 . . C
C14 0.1609(3) 1.0240(3) 0.5150(3) 0.0370(13) Uani d . 1 . . C
C15 0.1266(4) 1.0934(3) 0.5069(3) 0.0467(15) Uani d . 1 . . C
H15A 0.1464 1.1238 0.4768 0.056 Uiso calc R 1 . . H
C16 0.0645(4) 1.1189(3) 0.5415(3) 0.0524(17) Uani d . 1 . . C
H16A 0.0439 1.1658 0.5356 0.063 Uiso calc R 1 . . H
C17 0.0340(4) 1.0729(4) 0.5846(3) 0.0608(19) Uani d . 1 . . C
H17A -0.0080 1.0887 0.6082 0.073 Uiso calc R 1 . . H
C18 0.0652(4) 1.0030(3) 0.5935(3) 0.0551(18) Uani d . 1 . . C
H18A 0.0435 0.9727 0.6230 0.066 Uiso calc R 1 . . H
C19 0.3252(4) 1.0625(3) 0.5012(2) 0.0400(14) Uani d . 1 . . C
C20 0.4007(4) 1.0541(4) 0.4790(3) 0.0538(17) Uani d . 1 . . C
H20A 0.4098 1.0214 0.4475 0.065 Uiso calc R 1 . . H
C21 0.4635(4) 1.0941(4) 0.5031(3) 0.063(2) Uani d . 1 . . C
H21A 0.5140 1.0882 0.4876 0.076 Uiso calc R 1 . . H
C22 0.4508(4) 1.1412(4) 0.5488(3) 0.0619(19) Uani d . 1 . . C
H22A 0.4928 1.1676 0.5650 0.074 Uiso calc R 1 . . H
C23 0.3757(4) 1.1505(4) 0.5720(3) 0.0617(19) Uani d . 1 . . C
H23A 0.3676 1.1823 0.6042 0.074 Uiso calc R 1 . . H
C24 0.3122(4) 1.1124(3) 0.5471(3) 0.0527(16) Uani d . 1 . . C
H24A 0.2614 1.1205 0.5614 0.063 Uiso calc R 1 . . H
C25 0.2224(3) 1.0478(3) 0.3963(3) 0.0447(15) Uani d . 1 . . C
C26 0.2502(4) 1.1160(4) 0.3797(3) 0.0547(17) Uani d . 1 . . C
H26A 0.2843 1.1416 0.4049 0.066 Uiso calc R 1 . . H
C27 0.2272(5) 1.1460(4) 0.3256(3) 0.068(2) Uani d . 1 . . C
H27A 0.2453 1.1924 0.3144 0.082 Uiso calc R 1 . . H
C28 0.1781(5) 1.1079(5) 0.2884(3) 0.080(2) Uani d . 1 . . C
H28A 0.1628 1.1285 0.2519 0.095 Uiso calc R 1 . . H
C29 0.1513(5) 1.0399(6) 0.3041(4) 0.090(3) Uani d . 1 . . C
H29A 0.1176 1.0146 0.2783 0.108 Uiso calc R 1 . . H
C30 0.1734(4) 1.0083(4) 0.3578(3) 0.067(2) Uani d . 1 . . C
H30A 0.1560 0.9614 0.3681 0.081 Uiso calc R 1 . . H

loop_
_atom_site_aniso_label
_atom_site_aniso_U_11
_atom_site_aniso_U_22
_atom_site_aniso_U_33
_atom_site_aniso_U_12
_atom_site_aniso_U_13
_atom_site_aniso_U_23
Au1 0.03905(13) 0.04091(13) 0.04208(13) 0.00083(11) 0.00073(11) -0.00414(11)
Au2 0.04114(14) 0.03848(13) 0.05201(14) 0.00123(11) 0.00902(11) -0.00405(11)
Cl1 0.0616(11) 0.0775(13) 0.0581(11) 0.0126(9) -0.0093(9) -0.0255(9)
Cl2 0.0608(12) 0.0450(10) 0.0954(14) 0.0077(8) 0.0168(10) -0.0132(9)
P1 0.0376(9) 0.0366(9) 0.0395(8) 0.0006(7) 0.0017(7) -0.0002(7)
P2 0.0382(9) 0.0377(9) 0.0427(9) 0.0002(7) 0.0043(7) -0.0016(7)
C1 0.038(3) 0.043(3) 0.035(3) 0.005(3) 0.000(3) -0.004(3)
C2 0.052(4) 0.056(4) 0.040(4) -0.009(3) 0.007(3) -0.005(3)
C3 0.051(4) 0.073(5) 0.065(5) -0.012(4) 0.008(4) -0.009(4)
C4 0.066(5) 0.087(6) 0.061(5) -0.014(4) 0.021(4) 0.008(4)
C5 0.076(6) 0.123(7) 0.041(4) -0.010(5) -0.001(4) 0.000(4)
C6 0.057(5) 0.086(5) 0.050(4) -0.014(4) 0.002(4) 0.006(4)
C7 0.037(3) 0.057(4) 0.038(3) 0.004(3) 0.005(3) 0.006(3)
C8 0.055(4) 0.049(4) 0.051(4) -0.006(3) -0.009(3) 0.002(3)
C9 0.052(5) 0.078(6) 0.072(5) -0.013(4) -0.016(4) 0.017(4)
C10 0.046(5) 0.132(8) 0.057(5) -0.010(5) -0.007(4) 0.015(5)
C11 0.055(5) 0.096(6) 0.067(5) 0.032(5) -0.007(4) -0.006(5)
C12 0.054(4) 0.065(5) 0.059(4) 0.014(4) -0.002(3) -0.007(4)
C13 0.035(3) 0.044(3) 0.040(3) 0.007(3) 0.000(3) 0.001(3)
C14 0.035(3) 0.035(3) 0.040(3) 0.003(2) 0.000(3) -0.004(3)
C15 0.045(4) 0.041(3) 0.054(4) 0.008(3) 0.007(3) 0.009(3)
C16 0.047(4) 0.043(4) 0.067(4) 0.011(3) 0.001(3) 0.010(3)
C17 0.044(4) 0.066(5) 0.073(5) 0.022(3) 0.008(4) -0.005(4)
C18 0.064(5) 0.053(4) 0.048(4) 0.008(3) 0.016(3) 0.007(3)
C19 0.038(3) 0.042(3) 0.040(4) 0.005(3) -0.001(3) 0.006(3)
C20 0.047(4) 0.060(4) 0.055(4) -0.002(3) 0.004(3) -0.003(3)
C21 0.044(4) 0.080(5) 0.066(5) -0.002(4) 0.006(3) 0.003(4)
C22 0.044(4) 0.062(5) 0.080(5) -0.006(3) -0.008(4) 0.008(4)
C23 0.070(5) 0.050(4) 0.065(5) -0.008(4) -0.004(4) -0.010(4)
C24 0.048(4) 0.047(4) 0.063(4) -0.005(3) -0.002(3) -0.004(3)
C25 0.037(4) 0.052(4) 0.044(4) 0.003(3) -0.001(3) 0.001(3)
C26 0.055(4) 0.057(5) 0.052(4) 0.002(3) 0.005(3) 0.001(3)
C27 0.087(6) 0.061(5) 0.057(5) 0.021(4) 0.012(4) 0.014(4)
C28 0.088(6) 0.108(7) 0.042(4) 0.020(6) -0.010(4) 0.004(5)
C29 0.083(7) 0.114(8) 0.074(6) -0.020(6) -0.026(5) 0.006(5)
C30 0.071(5) 0.075(5) 0.056(5) -0.017(4) -0.010(4) 0.003(4)

loop_
_atom_type_symbol
_atom_type_description
_atom_type_scat_dispersion_real
_atom_type_scat_dispersion_imag
_atom_type_scat_source
C C 0.0033 0.0016 'International Tables Vol C Tables 4.2.6.8 and 6.1.1.4'
H H 0.0000 0.0000 'International Tables Vol C Tables 4.2.6.8 and 6.1.1.4'
P P 0.1023 0.0942 'International Tables Vol C Tables 4.2.6.8 and 6.1.1.4'
Cl Cl 0.1484 0.1585 'International Tables Vol C Tables 4.2.6.8 and 6.1.1.4'
Au Au -2.0133 8.8022 'International Tables Vol C Tables 4.2.6.8 and 6.1.1.4'

loop_
_geom_angle_atom_site_label_1
_geom_angle_atom_site_label_2
_geom_angle_atom_site_label_3
_geom_angle
_geom_angle_publ_flag
P1 Au1 Cl1 173.07(6) y
P1 Au1 Au2 79.63(4) n
Cl1 Au1 Au2 102.99(5) n
P2 Au2 Cl2 173.21(6) y
P2 Au2 Au1 95.71(4) n
Cl2 Au2 Au1 91.06(5) n
C7 P1 C1 104.1(3) n
C7 P1 C13 107.1(3) n
C1 P1 C13 106.0(3) n
C7 P1 Au1 116.8(2) n
C1 P1 Au1 113.57(19) n
C13 P1 Au1 108.59(19) n
C19 P2 C14 104.8(3) n
C19 P2 C25 106.4(3) n
C14 P2 C25 103.7(3) n
C19 P2 Au2 110.6(2) n
C14 P2 Au2 120.19(19) n
C25 P2 Au2 110.2(2) n
C6 C1 C2 117.7(6) n
C6 C1 P1 122.6(5) n
C2 C1 P1 119.7(4) n
C3 C2 C1 121.9(6) n
C3 C2 H2A 119.0 n
C1 C2 H2A 119.0 n
C2 C3 C4 119.4(7) n
C2 C3 H3A 120.3 n
C4 C3 H3A 120.3 n
C3 C4 C5 120.1(7) n
C3 C4 H4A 119.9 n
C5 C4 H4A 119.9 n
C4 C5 C6 119.1(7) n
C4 C5 H5A 120.5 n
C6 C5 H5A 120.5 n
C1 C6 C5 121.7(7) n
C1 C6 H6A 119.1 n
C5 C6 H6A 119.1 n
C8 C7 C12 117.7(6) n
C8 C7 P1 123.1(5) n
C12 C7 P1 119.2(5) n
C9 C8 C7 122.0(7) n
C9 C8 H8A 119.0 n
C7 C8 H8A 119.0 n
C8 C9 C10 118.6(7) n
C8 C9 H9A 120.7 n
C10 C9 H9A 120.7 n
C11 C10 C9 122.2(7) n
C11 C10 H10A 118.9 n
C9 C10 H10A 118.9 n
C10 C11 C12 119.2(7) n
C10 C11 H11A 120.4 n
C12 C11 H11A 120.4 n
C11 C12 C7 120.3(7) n
C11 C12 H12A 119.8 n
C7 C12 H12A 119.8 n
C18 C13 C14 119.0(5) n
C18 C13 P1 117.5(4) n
C14 C13 P1 123.4(4) n
C15 C14 C13 117.6(5) n
C15 C14 P2 115.1(4) n
C13 C14 P2 127.3(4) n
C16 C15 C14 123.1(6) n
C16 C15 H15A 118.5 n
C14 C15 H15A 118.5 n
C17 C16 C15 118.1(6) n
C17 C16 H16A 120.9 n
C15 C16 H16A 120.9 n
C16 C17 C18 120.8(6) n
C16 C17 H17A 119.6 n
C18 C17 H17A 119.6 n
C13 C18 C17 121.4(6) n
C13 C18 H18A 119.3 n
C17 C18 H18A 119.3 n
C20 C19 C24 118.9(6) n
C20 C19 P2 117.8(5) n
C24 C19 P2 123.3(5) n
C19 C20 C21 120.8(6) n
C19 C20 H20A 119.6 n
C21 C20 H20A 119.6 n
C22 C21 C20 120.0(7) n
C22 C21 H21A 120.0 n
C20 C21 H21A 120.0 n
C21 C22 C23 120.4(7) n
C21 C22 H22A 119.8 n
C23 C22 H22A 119.8 n
C22 C23 C24 120.2(7) n
C22 C23 H23A 119.9 n
C24 C23 H23A 119.9 n
C19 C24 C23 119.7(6) n
C19 C24 H24A 120.1 n
C23 C24 H24A 120.1 n
C26 C25 C30 120.3(6) n
C26 C25 P2 122.0(5) n
C30 C25 P2 117.6(5) n
C25 C26 C27 119.5(7) n
C25 C26 H26A 120.2 n
C27 C26 H26A 120.2 n
C28 C27 C26 120.1(8) n
C28 C27 H27A 119.9 n
C26 C27 H27A 119.9 n
C29 C28 C27 120.6(8) n
C29 C28 H28A 119.7 n
C27 C28 H28A 119.7 n
C28 C29 C30 120.6(8) n
C28 C29 H29A 119.7 n
C30 C29 H29A 119.7 n
C29 C30 C25 118.7(7) n
C29 C30 H30A 120.7 n
C25 C30 H30A 120.7 n

loop_
_geom_bond_atom_site_label_1
_geom_bond_atom_site_label_2
_geom_bond_site_symmetry_2
_geom_bond_distance
_geom_bond_publ_flag
Au1 P1 . 2.2408(15) y
Au1 Cl1 . 2.2921(16) y
Au1 Au2 . 2.9960(3) y
Au2 P2 . 2.2360(16) y
Au2 Cl2 . 2.2925(16) y
P1 C7 . 1.807(6) n
P1 C1 . 1.817(6) n
P1 C13 . 1.837(6) n
P2 C19 . 1.821(6) n
P2 C14 . 1.824(6) n
P2 C25 . 1.828(6) n
C1 C6 . 1.360(8) n
C1 C2 . 1.391(8) n
C2 C3 . 1.355(8) n
C2 H2A . 0.9300 n
C3 C4 . 1.374(10) n
C3 H3A . 0.9300 n
C4 C5 . 1.379(10) n
C4 H4A . 0.9300 n
C5 C6 . 1.380(9) n
C5 H5A . 0.9300 n
C6 H6A . 0.9300 n
C7 C8 . 1.381(8) n
C7 C12 . 1.415(8) n
C8 C9 . 1.369(9) n
C8 H8A . 0.9300 n
C9 C10 . 1.372(11) n
C9 H9A . 0.9300 n
C10 C11 . 1.362(11) n
C10 H10A . 0.9300 n
C11 C12 . 1.379(9) n
C11 H11A . 0.9300 n
C12 H12A . 0.9300 n
C13 C18 . 1.386(8) n
C13 C14 . 1.415(8) n
C14 C15 . 1.401(8) n
C15 C16 . 1.383(8) n
C15 H15A . 0.9300 n
C16 C17 . 1.373(9) n
C16 H16A . 0.9300 n
C17 C18 . 1.389(8) n
C17 H17A . 0.9300 n
C18 H18A . 0.9300 n
C19 C20 . 1.381(9) n
C19 C24 . 1.384(8) n
C20 C21 . 1.396(9) n
C20 H20A . 0.9300 n
C21 C22 . 1.345(9) n
C21 H21A . 0.9300 n
C22 C23 . 1.384(9) n
C22 H22A . 0.9300 n
C23 C24 . 1.394(9) n
C23 H23A . 0.9300 n
C24 H24A . 0.9300 n
C25 C26 . 1.374(8) n
C25 C30 . 1.392(9) n
C26 C27 . 1.377(9) n
C26 H26A . 0.9300 n
C27 C28 . 1.363(11) n
C27 H27A . 0.9300 n
C28 C29 . 1.361(11) n
C28 H28A . 0.9300 n
C29 C30 . 1.377(10) n
C29 H29A . 0.9300 n
C30 H30A . 0.9300 n
